data_7222321
loop_
_publ_author_name
'An, Ran'
'Wang, Xiaofang'
'Hu, Huai-Ming'
'Zhao, Zhui'
'Bai, Chao'
'Xue, Ganglin'

_publ_section_title
;
 Controllable synthesis of four series of lanthanide coordination
 polymers: synthesis, structures, luminescent and magnetic properties
;
_journal_issue 43
_journal_name_full CrystEngComm
_journal_page_first 8289
_journal_paper_doi 10.1039/C5CE01675D
_journal_volume 17
_journal_year 2015
_chemical_formula_moiety 'C24 H19 Gd N4 O8 S'
_chemical_formula_sum 'C24 H19 Gd N4 O8 S'
_chemical_formula_weight 680.74
_chemical_name_systematic
; 
 ? 
;
_space_group_IT_number 2
_symmetry_cell_setting triclinic
_symmetry_space_group_name_Hall '-P 1'
_symmetry_space_group_name_H-M 'P -1'
_atom_sites_solution_hydrogens geom
_atom_sites_solution_primary direct
_atom_sites_solution_secondary difmap
_audit_creation_method SHELXL-97
_audit_update_record
;
2015-09-22 deposited with the CCDC.
2015-09-28 downloaded from the CCDC.
;
_cell_angle_alpha 94.827(2)
_cell_angle_beta 91.126(2)
_cell_angle_gamma 98.795(2)
_cell_formula_units_Z 2
_cell_length_a 8.9637(11)
_cell_length_b 9.0728(10)
_cell_length_c 14.4541(17)
_cell_measurement_reflns_used 3162
_cell_measurement_temperature 296(2)
_cell_measurement_theta_max 25.97
_cell_measurement_theta_min 2.30
_cell_volume 1156.9(2)
_computing_cell_refinement 'Bruker SAINT'
_computing_data_collection 'Bruker APEX2'
_computing_data_reduction 'Bruker SAINT'
_computing_molecular_graphics 'Bruker SHELXTL'
_computing_publication_material 'Bruker SHELXTL'
_computing_structure_refinement 'SHELXL-97 (Sheldrick, 1997)'
_computing_structure_solution 'SHELXS-97 (Sheldrick, 1990)'
_diffrn_ambient_temperature 296(2)
_diffrn_measured_fraction_theta_full 0.983
_diffrn_measured_fraction_theta_max 0.983
_diffrn_measurement_device_type 'Bruker APEX-II CCD'
_diffrn_measurement_method '\f and \w scans'
_diffrn_radiation_monochromator graphite
_diffrn_radiation_source 'fine-focus sealed tube'
_diffrn_radiation_type MoK\a
_diffrn_radiation_wavelength 0.71073
_diffrn_reflns_av_R_equivalents 0.0180
_diffrn_reflns_av_sigmaI/netI 0.0412
_diffrn_reflns_limit_h_max 10
_diffrn_reflns_limit_h_min -9
_diffrn_reflns_limit_k_max 8
_diffrn_reflns_limit_k_min -10
_diffrn_reflns_limit_l_max 17
_diffrn_reflns_limit_l_min -17
_diffrn_reflns_number 5797
_diffrn_reflns_theta_full 25.05
_diffrn_reflns_theta_max 25.05
_diffrn_reflns_theta_min 2.28
_diffrn_standards_decay_% 0
_diffrn_standards_interval_count 0
_diffrn_standards_interval_time 0
_diffrn_standards_number 0
_exptl_absorpt_coefficient_mu 3.018
_exptl_absorpt_correction_T_max 0.724
_exptl_absorpt_correction_T_min 0.613
_exptl_absorpt_correction_type multi-scan
_exptl_absorpt_process_details sadabs
_exptl_crystal_colour yellow
_exptl_crystal_density_diffrn 1.954
_exptl_crystal_density_method 'not measured'
_exptl_crystal_description block
_exptl_crystal_F_000 670
_exptl_crystal_size_max 0.21
_exptl_crystal_size_mid 0.17
_exptl_crystal_size_min 0.13
_refine_diff_density_max 0.422
_refine_diff_density_min -0.450
_refine_diff_density_rms 0.092
_refine_ls_extinction_method none
_refine_ls_goodness_of_fit_ref 1.049
_refine_ls_hydrogen_treatment mixed
_refine_ls_matrix_type full
_refine_ls_number_parameters 349
_refine_ls_number_reflns 4032
_refine_ls_number_restraints 2
_refine_ls_restrained_S_all 1.050
_refine_ls_R_factor_all 0.0282
_refine_ls_R_factor_gt 0.0246
_refine_ls_shift/su_max 0.001
_refine_ls_shift/su_mean 0.000
_refine_ls_structure_factor_coef Fsqd
_refine_ls_weighting_details 'calc w=1/[\s^2^(Fo^2^)+(0.0188P)^2^+0.3742P] where P=(Fo^2^+2Fc^2^)/3'
_refine_ls_weighting_scheme calc
_refine_ls_wR_factor_gt 0.0522
_refine_ls_wR_factor_ref 0.0543
_reflns_number_gt 3696
_reflns_number_total 4032
_reflns_threshold_expression >2sigma(I)
_cod_data_source_file c5ce01675d2.cif
_cod_data_source_block nw1779_0m
_cod_depositor_comments 'Adding full bibliography for 7222315--7222326.cif.'
_cod_original_sg_symbol_H-M P-1
_cod_database_code 7222321

loop_
_symmetry_equiv_pos_as_xyz
'x, y, z'
'-x, -y, -z'

loop_
_atom_site_label
_atom_site_type_symbol
_atom_site_fract_x
_atom_site_fract_y
_atom_site_fract_z
_atom_site_U_iso_or_equiv
_atom_site_adp_type
_atom_site_occupancy
_atom_site_symmetry_multiplicity
_atom_site_calc_flag
_atom_site_refinement_flags
Gd1 Gd 0.552802(19) 0.564938(19) 0.150736(12) 0.01956(7) Uani 1 1 d .
S1 S 0.03968(10) 0.41839(10) 0.76615(6) 0.0249(2) Uani 1 1 d .
N1 N 0.5437(3) 0.3634(3) 0.26833(19) 0.0234(7) Uani 1 1 d .
N2 N 0.4279(3) 0.6185(3) 0.30609(19) 0.0219(7) Uani 1 1 d .
N3 N 0.2754(3) 0.1643(3) 0.5361(2) 0.0244(7) Uani 1 1 d .
N4 N 0.1762(3) 0.3745(3) 0.5662(2) 0.0266(7) Uani 1 1 d .
H4 H 0.1238 0.4371 0.5924 0.032 Uiso 1 1 calc R
O1 O 0.2016(3) 0.4499(3) 0.78854(18) 0.0319(6) Uani 1 1 d .
O2 O 0.0016(3) 0.5007(3) 0.68907(17) 0.0316(6) Uani 1 1 d .
O3 O -0.0515(3) 0.4396(3) 0.84568(18) 0.0372(7) Uani 1 1 d .
O4 O 0.6670(3) 0.8221(3) 0.18918(17) 0.0275(6) Uani 1 1 d .
O5 O 0.7131(3) 0.7212(3) 0.05192(17) 0.0317(6) Uani 1 1 d .
O6 O 0.5986(3) 1.3907(3) 0.03612(18) 0.0339(6) Uani 1 1 d .
O7 O 0.6252(3) 1.2808(3) -0.10287(16) 0.0287(6) Uani 1 1 d .
C1 C 0.6096(5) 0.2434(4) 0.2525(3) 0.0322(9) Uani 1 1 d .
H1 H 0.6694 0.2383 0.2008 0.039 Uiso 1 1 calc R
C2 C 0.5955(4) 0.1245(4) 0.3077(3) 0.0309(9) Uani 1 1 d .
H2 H 0.6467 0.0439 0.2943 0.037 Uiso 1 1 calc R
C3 C 0.5045(4) 0.1291(4) 0.3822(2) 0.0258(8) Uani 1 1 d .
H3 H 0.4915 0.0503 0.4199 0.031 Uiso 1 1 calc R
C4 C 0.4307(4) 0.2530(4) 0.4015(2) 0.0219(8) Uani 1 1 d .
C5 C 0.3310(4) 0.2682(4) 0.4767(2) 0.0228(8) Uani 1 1 d .
C6 C 0.2712(4) 0.3987(4) 0.4944(2) 0.0238(8) Uani 1 1 d .
C7 C 0.3028(4) 0.5258(4) 0.4412(2) 0.0213(8) Uani 1 1 d .
C8 C 0.2529(4) 0.6634(4) 0.4607(2) 0.0251(8) Uani 1 1 d .
H8 H 0.1934 0.6785 0.5116 0.030 Uiso 1 1 calc R
C9 C 0.2929(4) 0.7757(4) 0.4039(2) 0.0257(8) Uani 1 1 d .
H9 H 0.2628 0.8688 0.4163 0.031 Uiso 1 1 calc R
C10 C 0.3793(4) 0.7478(4) 0.3275(2) 0.0257(8) Uani 1 1 d .
H10 H 0.4046 0.8243 0.2890 0.031 Uiso 1 1 calc R
C11 C 0.3926(4) 0.5082(4) 0.3636(2) 0.0213(8) Uani 1 1 d .
C12 C 0.4571(4) 0.3710(4) 0.3437(2) 0.0204(7) Uani 1 1 d .
C13 C 0.1803(4) 0.2320(4) 0.5883(2) 0.0244(8) Uani 1 1 d .
C14 C 0.0767(4) 0.1548(4) 0.6530(2) 0.0253(8) Uani 1 1 d .
C15 C 0.0448(4) 0.0001(4) 0.6355(3) 0.0311(9) Uani 1 1 d .
H15 H 0.0929 -0.0464 0.5874 0.037 Uiso 1 1 calc R
C16 C -0.0561(4) -0.0868(5) 0.6873(3) 0.0345(10) Uani 1 1 d .
H16 H -0.0737 -0.1903 0.6748 0.041 Uiso 1 1 calc R
C17 C -0.1301(4) -0.0201(5) 0.7573(3) 0.0341(10) Uani 1 1 d .
H17 H -0.2002 -0.0779 0.7912 0.041 Uiso 1 1 calc R
C18 C -0.1006(4) 0.1336(4) 0.7774(2) 0.0282(9) Uani 1 1 d .
H18 H -0.1512 0.1785 0.8250 0.034 Uiso 1 1 calc R
C19 C 0.0039(4) 0.2216(4) 0.7275(2) 0.0234(8) Uani 1 1 d .
C20 C 0.7275(4) 0.8332(4) 0.1120(3) 0.0266(8) Uani 1 1 d .
C21 C 0.8121(4) 0.9810(4) 0.0883(3) 0.0300(9) Uani 1 1 d .
H21A H 0.8984 0.9642 0.0517 0.036 Uiso 1 1 calc R
H21B H 0.8489 1.0417 0.1450 0.036 Uiso 1 1 calc R
C22 C 0.7086(4) 1.0636(4) 0.0335(3) 0.0290(9) Uani 1 1 d .
H22A H 0.6151 1.0656 0.0659 0.035 Uiso 1 1 calc R
H22B H 0.6842 1.0094 -0.0270 0.035 Uiso 1 1 calc R
C23 C 0.7811(4) 1.2241(4) 0.0205(2) 0.0237(8) Uani 1 1 d .
H23A H 0.8213 1.2745 0.0796 0.028 Uiso 1 1 calc R
H23B H 0.8635 1.2234 -0.0219 0.028 Uiso 1 1 calc R
C24 C 0.6623(4) 1.3056(4) -0.0181(2) 0.0223(8) Uani 1 1 d .
O8 O 0.3044(3) 0.4028(3) 0.12972(19) 0.0299(6) Uani 1 1 d D
H8A H 0.302(5) 0.351(4) 0.0801(18) 0.036 Uiso 1 1 d D
H8B H 0.237(3) 0.450(4) 0.145(3) 0.036 Uiso 1 1 d D

loop_
_atom_site_aniso_label
_atom_site_aniso_U_11
_atom_site_aniso_U_22
_atom_site_aniso_U_33
_atom_site_aniso_U_23
_atom_site_aniso_U_13
_atom_site_aniso_U_12
Gd1 0.02201(10) 0.01866(10) 0.01921(10) 0.00251(7) 0.00366(7) 0.00613(7)
S1 0.0219(5) 0.0295(5) 0.0240(5) 0.0015(4) 0.0033(4) 0.0064(4)
N1 0.0239(16) 0.0259(17) 0.0224(16) 0.0044(13) 0.0054(13) 0.0086(13)
N2 0.0293(17) 0.0180(16) 0.0187(15) -0.0004(12) 0.0003(13) 0.0055(13)
N3 0.0264(17) 0.0256(17) 0.0216(16) 0.0027(13) 0.0049(13) 0.0047(13)
N4 0.0313(18) 0.0270(17) 0.0235(16) 0.0029(13) 0.0070(14) 0.0101(14)
O1 0.0234(14) 0.0323(15) 0.0408(16) 0.0053(12) -0.0036(12) 0.0065(11)
O2 0.0347(16) 0.0358(16) 0.0283(14) 0.0065(12) 0.0006(12) 0.0158(12)
O3 0.0388(17) 0.0406(17) 0.0326(15) -0.0027(13) 0.0138(13) 0.0095(13)
O4 0.0333(15) 0.0249(14) 0.0245(14) 0.0009(11) 0.0033(12) 0.0059(11)
O5 0.0388(16) 0.0299(15) 0.0254(14) 0.0005(12) 0.0072(12) 0.0019(12)
O6 0.0355(16) 0.0290(15) 0.0383(16) -0.0074(12) 0.0084(13) 0.0130(12)
O7 0.0322(15) 0.0339(15) 0.0223(14) 0.0049(11) -0.0012(11) 0.0112(12)
C1 0.041(2) 0.029(2) 0.031(2) 0.0043(17) 0.0155(18) 0.0143(18)
C2 0.040(2) 0.022(2) 0.033(2) 0.0023(17) 0.0108(18) 0.0125(18)
C3 0.032(2) 0.0197(19) 0.026(2) 0.0058(15) 0.0014(16) 0.0022(16)
C4 0.0226(19) 0.0206(19) 0.0220(18) 0.0005(15) 0.0002(15) 0.0028(15)
C5 0.0251(19) 0.0244(19) 0.0186(18) 0.0011(15) 0.0026(15) 0.0035(15)
C6 0.027(2) 0.025(2) 0.0194(18) 0.0008(15) 0.0028(15) 0.0027(16)
C7 0.0196(18) 0.0222(19) 0.0218(18) 0.0019(15) 0.0001(15) 0.0026(15)
C8 0.0212(19) 0.031(2) 0.0236(19) -0.0032(16) 0.0017(15) 0.0083(16)
C9 0.028(2) 0.023(2) 0.027(2) -0.0020(16) 0.0008(16) 0.0083(16)
C10 0.026(2) 0.025(2) 0.026(2) 0.0030(16) -0.0043(16) 0.0020(16)
C11 0.0232(19) 0.0224(19) 0.0178(18) 0.0005(15) -0.0022(15) 0.0029(15)
C12 0.0192(18) 0.0208(18) 0.0206(18) -0.0002(14) 0.0003(14) 0.0023(14)
C13 0.031(2) 0.022(2) 0.0212(19) 0.0027(15) 0.0050(16) 0.0061(16)
C14 0.0210(19) 0.031(2) 0.0237(19) 0.0047(16) -0.0004(15) 0.0026(16)
C15 0.034(2) 0.034(2) 0.026(2) 0.0022(17) 0.0036(17) 0.0065(18)
C16 0.032(2) 0.031(2) 0.037(2) 0.0026(18) -0.0060(19) -0.0052(18)
C17 0.027(2) 0.043(3) 0.031(2) 0.0110(19) 0.0023(17) -0.0025(18)
C18 0.0210(19) 0.043(2) 0.0209(19) 0.0060(17) 0.0008(15) 0.0036(17)
C19 0.0205(19) 0.029(2) 0.0219(19) 0.0053(16) -0.0026(15) 0.0069(15)
C20 0.024(2) 0.024(2) 0.034(2) 0.0084(17) -0.0055(17) 0.0086(16)
C21 0.028(2) 0.026(2) 0.037(2) 0.0110(17) -0.0041(17) 0.0043(16)
C22 0.032(2) 0.027(2) 0.030(2) 0.0068(17) -0.0054(17) 0.0085(17)
C23 0.026(2) 0.025(2) 0.0205(18) 0.0046(15) 0.0011(15) 0.0058(16)
C24 0.0234(19) 0.0163(18) 0.028(2) 0.0046(15) 0.0072(16) 0.0041(15)
O8 0.0288(15) 0.0322(16) 0.0279(15) -0.0040(12) 0.0050(12) 0.0056(12)

loop_
_atom_type_symbol
_atom_type_description
_atom_type_scat_dispersion_real
_atom_type_scat_dispersion_imag
_atom_type_scat_source
C C 0.0033 0.0016 'International Tables Vol C Tables 4.2.6.8 and 6.1.1.4'
H H 0.0000 0.0000 'International Tables Vol C Tables 4.2.6.8 and 6.1.1.4'
Gd Gd -0.1653 3.9035 'International Tables Vol C Tables 4.2.6.8 and 6.1.1.4'
N N 0.0061 0.0033 'International Tables Vol C Tables 4.2.6.8 and 6.1.1.4'
O O 0.0106 0.0060 'International Tables Vol C Tables 4.2.6.8 and 6.1.1.4'
S S 0.1246 0.1234 'International Tables Vol C Tables 4.2.6.8 and 6.1.1.4'

loop_
_geom_angle_atom_site_label_1
_geom_angle_atom_site_label_2
_geom_angle_atom_site_label_3
_geom_angle
_geom_angle_site_symmetry_1
_geom_angle_site_symmetry_3
O6 Gd1 O1 86.14(9) 1_545 2_666
O6 Gd1 O7 112.95(9) 1_545 2_675
O1 Gd1 O7 148.15(9) 2_666 2_675
O6 Gd1 O4 131.68(9) 1_545 .
O1 Gd1 O4 75.33(9) 2_666 .
O7 Gd1 O4 72.97(8) 2_675 .
O6 Gd1 O5 79.20(9) 1_545 .
O1 Gd1 O5 78.16(9) 2_666 .
O7 Gd1 O5 80.71(9) 2_675 .
O4 Gd1 O5 53.68(8) . .
O6 Gd1 O8 78.19(9) 1_545 .
O1 Gd1 O8 137.86(9) 2_666 .
O7 Gd1 O8 73.08(9) 2_675 .
O4 Gd1 O8 141.90(9) . .
O5 Gd1 O8 134.86(9) . .
O6 Gd1 N2 147.36(9) 1_545 .
O1 Gd1 N2 97.82(9) 2_666 .
O7 Gd1 N2 79.86(9) 2_675 .
O4 Gd1 N2 80.15(9) . .
O5 Gd1 N2 133.39(9) . .
O8 Gd1 N2 77.36(9) . .
O6 Gd1 N1 89.12(9) 1_545 .
O1 Gd1 N1 68.59(9) 2_666 .
O7 Gd1 N1 133.45(9) 2_675 .
O4 Gd1 N1 122.58(9) . .
O5 Gd1 N1 145.42(9) . .
O8 Gd1 N1 72.27(9) . .
N2 Gd1 N1 62.96(9) . .
O3 S1 O2 113.02(16) . .
O3 S1 O1 113.13(16) . .
O2 S1 O1 110.76(16) . .
O3 S1 C19 106.94(17) . .
O2 S1 C19 107.75(16) . .
O1 S1 C19 104.66(16) . .
C1 N1 C12 117.8(3) . .
C1 N1 Gd1 121.8(2) . .
C12 N1 Gd1 120.1(2) . .
C10 N2 C11 117.6(3) . .
C10 N2 Gd1 121.3(2) . .
C11 N2 Gd1 120.6(2) . .
C13 N3 C5 104.4(3) . .
C13 N4 C6 106.9(3) . .
C13 N4 H4 126.6 . .
C6 N4 H4 126.6 . .
S1 O1 Gd1 162.64(16) . 2_666
C20 O4 Gd1 93.6(2) . .
C20 O5 Gd1 92.5(2) . .
C24 O6 Gd1 163.5(3) . 1_565
C24 O7 Gd1 112.8(2) . 2_675
N1 C1 C2 124.4(4) . .
N1 C1 H1 117.8 . .
C2 C1 H1 117.8 . .
C3 C2 C1 118.2(3) . .
C3 C2 H2 120.9 . .
C1 C2 H2 120.9 . .
C2 C3 C4 119.7(3) . .
C2 C3 H3 120.1 . .
C4 C3 H3 120.1 . .
C3 C4 C12 117.9(3) . .
C3 C4 C5 124.3(3) . .
C12 C4 C5 117.8(3) . .
N3 C5 C6 110.7(3) . .
N3 C5 C4 128.8(3) . .
C6 C5 C4 120.4(3) . .
N4 C6 C5 105.9(3) . .
N4 C6 C7 130.3(3) . .
C5 C6 C7 123.8(3) . .
C8 C7 C11 118.4(3) . .
C8 C7 C6 125.5(3) . .
C11 C7 C6 116.2(3) . .
C9 C8 C7 119.1(3) . .
C9 C8 H8 120.4 . .
C7 C8 H8 120.4 . .
C8 C9 C10 118.8(3) . .
C8 C9 H9 120.6 . .
C10 C9 H9 120.6 . .
N2 C10 C9 123.9(3) . .
N2 C10 H10 118.0 . .
C9 C10 H10 118.0 . .
N2 C11 C7 122.2(3) . .
N2 C11 C12 117.0(3) . .
C7 C11 C12 120.8(3) . .
N1 C12 C4 121.9(3) . .
N1 C12 C11 117.2(3) . .
C4 C12 C11 120.9(3) . .
N3 C13 N4 112.2(3) . .
N3 C13 C14 123.6(3) . .
N4 C13 C14 123.7(3) . .
C15 C14 C19 117.6(3) . .
C15 C14 C13 115.4(3) . .
C19 C14 C13 127.0(3) . .
C16 C15 C14 122.0(4) . .
C16 C15 H15 119.0 . .
C14 C15 H15 119.0 . .
C17 C16 C15 119.8(4) . .
C17 C16 H16 120.1 . .
C15 C16 H16 120.1 . .
C16 C17 C18 119.9(4) . .
C16 C17 H17 120.0 . .
C18 C17 H17 120.0 . .
C17 C18 C19 120.7(4) . .
C17 C18 H18 119.6 . .
C19 C18 H18 119.6 . .
C18 C19 C14 119.9(3) . .
C18 C19 S1 115.9(3) . .
C14 C19 S1 124.2(3) . .
O4 C20 O5 120.2(3) . .
O4 C20 C21 120.3(3) . .
O5 C20 C21 119.4(3) . .
C20 C21 C22 110.1(3) . .
C20 C21 H21A 109.6 . .
C22 C21 H21A 109.6 . .
C20 C21 H21B 109.6 . .
C22 C21 H21B 109.6 . .
H21A C21 H21B 108.1 . .
C21 C22 C23 112.3(3) . .
C21 C22 H22A 109.2 . .
C23 C22 H22A 109.2 . .
C21 C22 H22B 109.2 . .
C23 C22 H22B 109.2 . .
H22A C22 H22B 107.9 . .
C24 C23 C22 108.6(3) . .
C24 C23 H23A 110.0 . .
C22 C23 H23A 110.0 . .
C24 C23 H23B 110.0 . .
C22 C23 H23B 110.0 . .
H23A C23 H23B 108.3 . .
O7 C24 O6 122.0(3) . .
O7 C24 C23 118.7(3) . .
O6 C24 C23 119.2(3) . .
Gd1 O8 H8A 109(3) . .
Gd1 O8 H8B 111(3) . .
H8A O8 H8B 122(4) . .

loop_
_geom_bond_atom_site_label_1
_geom_bond_atom_site_label_2
_geom_bond_distance
_geom_bond_site_symmetry_2
Gd1 O6 2.280(2) 1_545
Gd1 O1 2.381(2) 2_666
Gd1 O7 2.405(2) 2_675
Gd1 O4 2.414(2) .
Gd1 O5 2.432(2) .
Gd1 O8 2.472(3) .
Gd1 N2 2.572(3) .
Gd1 N1 2.592(3) .
S1 O3 1.440(3) .
S1 O2 1.455(3) .
S1 O1 1.460(3) .
S1 C19 1.803(4) .
N1 C1 1.322(5) .
N1 C12 1.353(4) .
N2 C10 1.328(4) .
N2 C11 1.359(4) .
N3 C13 1.335(4) .
N3 C5 1.372(4) .
N4 C13 1.363(4) .
N4 C6 1.366(4) .
N4 H4 0.8600 .
O1 Gd1 2.381(2) 2_666
O4 C20 1.255(4) .
O5 C20 1.269(4) .
O6 C24 1.260(4) .
O6 Gd1 2.280(2) 1_565
O7 C24 1.256(4) .
O7 Gd1 2.405(2) 2_675
C1 C2 1.386(5) .
C1 H1 0.9300 .
C2 C3 1.366(5) .
C2 H2 0.9300 .
C3 C4 1.400(5) .
C3 H3 0.9300 .
C4 C12 1.407(5) .
C4 C5 1.432(5) .
C5 C6 1.379(5) .
C6 C7 1.436(5) .
C7 C8 1.398(5) .
C7 C11 1.405(5) .
C8 C9 1.373(5) .
C8 H8 0.9300 .
C9 C10 1.389(5) .
C9 H9 0.9300 .
C10 H10 0.9300 .
C11 C12 1.461(5) .
C13 C14 1.474(5) .
C14 C15 1.389(5) .
C14 C19 1.411(5) .
C15 C16 1.382(5) .
C15 H15 0.9300 .
C16 C17 1.369(6) .
C16 H16 0.9300 .
C17 C18 1.384(5) .
C17 H17 0.9300 .
C18 C19 1.389(5) .
C18 H18 0.9300 .
C20 C21 1.506(5) .
C21 C22 1.527(5) .
C21 H21A 0.9700 .
C21 H21B 0.9700 .
C22 C23 1.530(5) .
C22 H22A 0.9700 .
C22 H22B 0.9700 .
C23 C24 1.509(5) .
C23 H23A 0.9700 .
C23 H23B 0.9700 .
O8 H8A 0.821(19) .
O8 H8B 0.813(19) .

loop_
_geom_torsion_atom_site_label_1
_geom_torsion_atom_site_label_2
_geom_torsion_atom_site_label_3
_geom_torsion_atom_site_label_4
_geom_torsion
_geom_torsion_site_symmetry_1
_geom_torsion_site_symmetry_4
O6 Gd1 N1 C1 22.3(3) 1_545 .
O1 Gd1 N1 C1 -63.9(3) 2_666 .
O7 Gd1 N1 C1 143.8(3) 2_675 .
O4 Gd1 N1 C1 -118.9(3) . .
O5 Gd1 N1 C1 -47.0(4) . .
O8 Gd1 N1 C1 100.2(3) . .
N2 Gd1 N1 C1 -175.3(3) . .
O6 Gd1 N1 C12 -150.7(3) 1_545 .
O1 Gd1 N1 C12 123.1(3) 2_666 .
O7 Gd1 N1 C12 -29.2(3) 2_675 .
O4 Gd1 N1 C12 68.1(3) . .
O5 Gd1 N1 C12 139.9(2) . .
O8 Gd1 N1 C12 -72.8(2) . .
N2 Gd1 N1 C12 11.7(2) . .
O6 Gd1 N2 C10 -150.3(2) 1_545 .
O1 Gd1 N2 C10 114.6(3) 2_666 .
O7 Gd1 N2 C10 -33.2(3) 2_675 .
O4 Gd1 N2 C10 41.1(3) . .
O5 Gd1 N2 C10 33.6(3) . .
O8 Gd1 N2 C10 -108.0(3) . .
N1 Gd1 N2 C10 175.7(3) . .
O6 Gd1 N2 C11 21.3(3) 1_545 .
O1 Gd1 N2 C11 -73.7(3) 2_666 .
O7 Gd1 N2 C11 138.4(3) 2_675 .
O4 Gd1 N2 C11 -147.3(3) . .
O5 Gd1 N2 C11 -154.8(2) . .
O8 Gd1 N2 C11 63.7(2) . .
N1 Gd1 N2 C11 -12.7(2) . .
O3 S1 O1 Gd1 68.0(6) . 2_666
O2 S1 O1 Gd1 -163.9(5) . 2_666
C19 S1 O1 Gd1 -48.0(6) . 2_666
O6 Gd1 O4 C20 16.1(3) 1_545 .
O1 Gd1 O4 C20 87.0(2) 2_666 .
O7 Gd1 O4 C20 -89.8(2) 2_675 .
O5 Gd1 O4 C20 1.1(2) . .
O8 Gd1 O4 C20 -117.7(2) . .
N2 Gd1 O4 C20 -172.1(2) . .
N1 Gd1 O4 C20 139.1(2) . .
O6 Gd1 O5 C20 -169.8(2) 1_545 .
O1 Gd1 O5 C20 -81.5(2) 2_666 .
O7 Gd1 O5 C20 74.6(2) 2_675 .
O4 Gd1 O5 C20 -1.09(19) . .
O8 Gd1 O5 C20 129.2(2) . .
N2 Gd1 O5 C20 8.1(3) . .
N1 Gd1 O5 C20 -97.5(2) . .
C12 N1 C1 C2 0.2(6) . .
Gd1 N1 C1 C2 -172.9(3) . .
N1 C1 C2 C3 1.8(6) . .
C1 C2 C3 C4 -1.0(5) . .
C2 C3 C4 C12 -1.6(5) . .
C2 C3 C4 C5 178.9(3) . .
C13 N3 C5 C6 1.0(4) . .
C13 N3 C5 C4 -175.7(4) . .
C3 C4 C5 N3 -7.9(6) . .
C12 C4 C5 N3 172.6(3) . .
C3 C4 C5 C6 175.5(3) . .
C12 C4 C5 C6 -3.9(5) . .
C13 N4 C6 C5 -0.7(4) . .
C13 N4 C6 C7 176.1(4) . .
N3 C5 C6 N4 -0.2(4) . .
C4 C5 C6 N4 176.9(3) . .
N3 C5 C6 C7 -177.3(3) . .
C4 C5 C6 C7 -0.2(5) . .
N4 C6 C7 C8 8.4(6) . .
C5 C6 C7 C8 -175.4(3) . .
N4 C6 C7 C11 -172.1(3) . .
C5 C6 C7 C11 4.2(5) . .
C11 C7 C8 C9 0.0(5) . .
C6 C7 C8 C9 179.5(3) . .
C7 C8 C9 C10 1.3(5) . .
C11 N2 C10 C9 -1.1(5) . .
Gd1 N2 C10 C9 170.8(3) . .
C8 C9 C10 N2 -0.9(5) . .
C10 N2 C11 C7 2.5(5) . .
Gd1 N2 C11 C7 -169.4(2) . .
C10 N2 C11 C12 -175.1(3) . .
Gd1 N2 C11 C12 13.0(4) . .
C8 C7 C11 N2 -2.0(5) . .
C6 C7 C11 N2 178.4(3) . .
C8 C7 C11 C12 175.5(3) . .
C6 C7 C11 C12 -4.1(5) . .
C1 N1 C12 C4 -3.1(5) . .
Gd1 N1 C12 C4 170.2(2) . .
C1 N1 C12 C11 176.3(3) . .
Gd1 N1 C12 C11 -10.4(4) . .
C3 C4 C12 N1 3.8(5) . .
C5 C4 C12 N1 -176.7(3) . .
C3 C4 C12 C11 -175.6(3) . .
C5 C4 C12 C11 3.9(5) . .
N2 C11 C12 N1 -1.6(5) . .
C7 C11 C12 N1 -179.2(3) . .
N2 C11 C12 C4 177.8(3) . .
C7 C11 C12 C4 0.2(5) . .
C5 N3 C13 N4 -1.5(4) . .
C5 N3 C13 C14 170.6(3) . .
C6 N4 C13 N3 1.4(4) . .
C6 N4 C13 C14 -170.7(3) . .
N3 C13 C14 C15 -21.0(5) . .
N4 C13 C14 C15 150.3(4) . .
N3 C13 C14 C19 161.5(4) . .
N4 C13 C14 C19 -27.3(6) . .
C19 C14 C15 C16 1.1(6) . .
C13 C14 C15 C16 -176.7(3) . .
C14 C15 C16 C17 1.2(6) . .
C15 C16 C17 C18 -1.8(6) . .
C16 C17 C18 C19 -0.1(6) . .
C17 C18 C19 C14 2.4(5) . .
C17 C18 C19 S1 -176.2(3) . .
C15 C14 C19 C18 -2.9(5) . .
C13 C14 C19 C18 174.6(3) . .
C15 C14 C19 S1 175.6(3) . .
C13 C14 C19 S1 -6.8(5) . .
O3 S1 C19 C18 1.2(3) . .
O2 S1 C19 C18 -120.6(3) . .
O1 S1 C19 C18 121.4(3) . .
O3 S1 C19 C14 -177.4(3) . .
O2 S1 C19 C14 60.8(3) . .
O1 S1 C19 C14 -57.1(3) . .
Gd1 O4 C20 O5 -2.0(3) . .
Gd1 O4 C20 C21 175.5(3) . .
Gd1 O5 C20 O4 2.0(3) . .
Gd1 O5 C20 C21 -175.5(3) . .
O4 C20 C21 C22 -95.2(4) . .
O5 C20 C21 C22 82.2(4) . .
C20 C21 C22 C23 171.2(3) . .
C21 C22 C23 C24 -169.7(3) . .
Gd1 O7 C24 O6 7.3(4) 2_675 .
Gd1 O7 C24 C23 -176.1(2) 2_675 .
Gd1 O6 C24 O7 -140.4(7) 1_565 .
Gd1 O6 C24 C23 43.0(10) 1_565 .
C22 C23 C24 O7 -77.3(4) . .
C22 C23 C24 O6 99.4(4) . .
